data_4325830
loop_
_publ_author_name
'Brandon Djukic'
'Takele Seda'
'Serge I. Gorelsky'
'Alan J. Lough'
'Martin T. Lemaire'

_publ_section_title
;
 \p-Extended and Six-Coordinate Iron(II) Complexes: Structures, Magnetic
 Properties, and the Electrochemical Synthesis of a Conducting Iron(II)
 Metallopolymer
;
_journal_name_full 'Inorganic Chemistry'
_journal_page_first 7334
_journal_page_last 7343
_journal_paper_doi 10.1021/ic2010503
_journal_volume 50
_journal_year 2011
_chemical_formula_moiety 'C20 H14 N2 S2'
_chemical_formula_sum 'C20 H14 N2 S2'
_chemical_formula_weight 346.45
_chemical_melting_point 429
_chemical_name_common N-(2,5-dithienylphenyl)-2-pyridinalimine
_chemical_name_systematic
;
(NE)-N-(pyridin-2-ylmethylidene)-2,5-bis(thiophen-2-yl)aniline
;
_space_group_IT_number 2
_symmetry_cell_setting triclinic
_symmetry_space_group_name_Hall '-P 1'
_symmetry_space_group_name_H-M 'P -1'
_atom_sites_solution_hydrogens geom
_atom_sites_solution_primary direct
_atom_sites_solution_secondary difmap
_audit_creation_method SHELXL-97
_cell_angle_alpha 80.7610(10)
_cell_angle_beta 85.089(2)
_cell_angle_gamma 83.5010(10)
_cell_formula_units_Z 4
_cell_length_a 5.7605(4)
_cell_length_b 16.4249(13)
_cell_length_c 18.2271(14)
_cell_measurement_reflns_used 5833
_cell_measurement_temperature 293(2)
_cell_measurement_theta_max 27.5
_cell_measurement_theta_min 1.1
_cell_volume 1687.3(2)
_computing_cell_refinement 'Bruker SMART'
_computing_data_collection 'Bruker SMART'
_computing_data_reduction 'Bruker SAINT'
_computing_molecular_graphics 'Bruker SHELXTL'
_computing_publication_material 'Bruker SHELXTL'
_computing_structure_refinement 'SHELXL-97 (Sheldrick, 2008)'
_computing_structure_solution 'SHELXS-97 (Sheldrick, 1990)'
_diffrn_ambient_temperature 293(2)
_diffrn_measured_fraction_theta_full 0.988
_diffrn_measured_fraction_theta_max 0.988
_diffrn_measurement_device_type 'CCD area detector'
_diffrn_measurement_method 'phi and omega scans'
_diffrn_radiation_monochromator graphite
_diffrn_radiation_source 'fine-focus sealed tube'
_diffrn_radiation_type MoK\a
_diffrn_radiation_wavelength 0.71073
_diffrn_reflns_av_R_equivalents 0.0282
_diffrn_reflns_av_sigmaI/netI 0.0330
_diffrn_reflns_limit_h_max 7
_diffrn_reflns_limit_h_min -4
_diffrn_reflns_limit_k_max 21
_diffrn_reflns_limit_k_min -20
_diffrn_reflns_limit_l_max 23
_diffrn_reflns_limit_l_min -23
_diffrn_reflns_number 21401
_diffrn_reflns_theta_full 27.50
_diffrn_reflns_theta_max 27.50
_diffrn_reflns_theta_min 1.13
_exptl_absorpt_coefficient_mu 0.318
_exptl_absorpt_correction_type none
_exptl_crystal_colour yellow
_exptl_crystal_density_diffrn 1.364
_exptl_crystal_description rod
_exptl_crystal_F_000 720
_exptl_crystal_size_max 0.764
_exptl_crystal_size_mid 0.245
_exptl_crystal_size_min 0.204
_refine_diff_density_max 1.537
_refine_diff_density_min -0.917
_refine_diff_density_rms 0.075
_refine_ls_extinction_method none
_refine_ls_goodness_of_fit_ref 1.030
_refine_ls_hydrogen_treatment constr
_refine_ls_matrix_type full
_refine_ls_number_parameters 425
_refine_ls_number_reflns 7685
_refine_ls_number_restraints 0
_refine_ls_restrained_S_all 1.030
_refine_ls_R_factor_all 0.1000
_refine_ls_R_factor_gt 0.0714
_refine_ls_shift/su_max 0.034
_refine_ls_shift/su_mean 0.000
_refine_ls_structure_factor_coef Fsqd
_refine_ls_weighting_details 'calc w=1/[\s^2^(Fo^2^)+(0.1201P)^2^+1.2969P] where P=(Fo^2^+2Fc^2^)/3'
_refine_ls_weighting_scheme calc
_refine_ls_wR_factor_gt 0.1932
_refine_ls_wR_factor_ref 0.2277
_reflns_number_gt 5303
_reflns_number_total 7685
_reflns_threshold_expression >2\s(I)
_cod_data_source_file ic2010503_si_002.cif
_cod_data_source_block bd487_0m
_cod_database_code 4325830

loop_
_symmetry_equiv_pos_as_xyz
'x, y, z'
'-x, -y, -z'

loop_
_atom_site_label
_atom_site_type_symbol
_atom_site_fract_x
_atom_site_fract_y
_atom_site_fract_z
_atom_site_U_iso_or_equiv
_atom_site_adp_type
_atom_site_occupancy
_atom_site_symmetry_multiplicity
_atom_site_calc_flag
_atom_site_refinement_flags
_atom_site_disorder_assembly
_atom_site_disorder_group
C27 C 0.7117(5) 0.33642(16) 0.24185(15) 0.0387(6) Uani 1 1 d . . .
N4 N 0.5783(4) 0.28481(15) 0.21149(13) 0.0440(5) Uani 1 1 d . . .
C36 C 0.6812(5) 0.33791(17) 0.31907(15) 0.0405(6) Uani 1 1 d . F .
C28 C 0.8710(5) 0.38407(17) 0.19790(16) 0.0416(6) Uani 1 1 d . . .
H28 H 0.8938 0.3804 0.1473 0.050 Uiso 1 1 calc R . .
C37 C 0.5204(5) 0.28806(18) 0.37019(16) 0.0448(7) Uani 1 1 d . . .
C29 C 0.9970(5) 0.43695(17) 0.22728(16) 0.0418(6) Uani 1 1 d . E .
C34 C 0.9631(6) 0.43991(19) 0.30343(17) 0.0477(7) Uani 1 1 d . E .
H34 H 1.0445 0.4750 0.3245 0.057 Uiso 1 1 calc R . .
C30 C 1.1588(5) 0.48868(18) 0.17919(18) 0.0465(7) Uani 1 1 d . . .
C35 C 0.8100(6) 0.39129(19) 0.34778(16) 0.0478(7) Uani 1 1 d . . .
H35 H 0.7918 0.3941 0.3985 0.057 Uiso 1 1 calc R F .
C26 C 0.4984(5) 0.31097(19) 0.14841(16) 0.0461(7) Uani 1 1 d . . .
H26 H 0.5389 0.3616 0.1226 0.055 Uiso 1 1 calc R . .
C25 C 0.3445(5) 0.26443(19) 0.11453(16) 0.0458(7) Uani 1 1 d . . .
N3 N 0.2774(5) 0.30061(18) 0.04731(15) 0.0572(7) Uani 1 1 d . . .
C24 C 0.2632(7) 0.1919(2) 0.15108(19) 0.0590(8) Uani 1 1 d . . .
H24 H 0.3185 0.1671 0.1967 0.071 Uiso 1 1 calc R . .
C40 C 0.2087(6) 0.2069(2) 0.4302(2) 0.0661(10) Uani 1 1 d . . .
H40 H 0.0765 0.1784 0.4421 0.079 Uiso 1 1 calc R A 1
C23 C 0.0994(8) 0.1568(3) 0.1191(2) 0.0715(11) Uani 1 1 d . . .
H23 H 0.0393 0.1086 0.1433 0.086 Uiso 1 1 calc R . .
C22 C 0.0259(7) 0.1942(3) 0.0510(2) 0.0702(10) Uani 1 1 d . . .
H22 H -0.0859 0.1722 0.0281 0.084 Uiso 1 1 calc R . .
C39 C 0.3413(7) 0.2221(3) 0.4817(2) 0.0720(11) Uani 1 1 d . F .
H39 H 0.3059 0.2045 0.5320 0.086 Uiso 1 1 calc R B 1
C21 C 0.1218(7) 0.2647(3) 0.0175(2) 0.0677(10) Uani 1 1 d . . .
H21 H 0.0745 0.2889 -0.0293 0.081 Uiso 1 1 calc R . .
C33 C 1.3659(8) 0.5664(3) 0.0748(2) 0.0754(11) Uani 1 1 d . . .
H33 H 1.4187 0.5919 0.0280 0.091 Uiso 1 1 calc R C 1
C32 C 1.4730(7) 0.5679(3) 0.1362(3) 0.0733(11) Uani 1 1 d . E .
H32 H 1.6084 0.5941 0.1350 0.088 Uiso 1 1 calc R D 1
S3 S 1.1345(2) 0.51603(8) 0.08851(7) 0.0632(5) Uani 0.672(4) 1 d P E 1
C31 C 1.3659(3) 0.52614(12) 0.20558(12) 0.0659(7) Uani 0.672(4) 1 d P E 1
H31 H 1.4113 0.5229 0.2538 0.079 Uiso 0.672(4) 1 calc PR E 1
S3A S 1.3659(3) 0.52614(12) 0.20558(12) 0.0659(7) Uani 0.328(4) 1 d P E 2
C31A C 1.1345(2) 0.51603(8) 0.08851(7) 0.0632(5) Uani 0.328(4) 1 d P E 2
H31A H 1.0266 0.5061 0.0566 0.076 Uiso 0.328(4) 1 calc PR E 2
S4 S 0.29700(17) 0.24281(7) 0.34265(6) 0.0588(4) Uani 0.769(5) 1 d P F 1
C38 C 0.5490(5) 0.26827(18) 0.45571(16) 0.0871(11) Uani 0.769(5) 1 d P F 1
H38 H 0.6644 0.2817 0.4831 0.105 Uiso 0.769(5) 1 calc PR F 1
S4A S 0.5490(5) 0.26827(18) 0.45571(16) 0.0871(11) Uani 0.231(5) 1 d P F 2
C38A C 0.29700(17) 0.24281(7) 0.34265(6) 0.0588(4) Uani 0.231(5) 1 d P F 2
H38A H 0.2445 0.2395 0.2965 0.071 Uiso 0.231(5) 1 calc PR F 2
N2 N 0.3914(4) 0.85059(15) 0.32832(13) 0.0453(6) Uani 1 1 d . . .
C8 C 0.7337(5) 0.84234(17) 0.24012(15) 0.0404(6) Uani 1 1 d . . .
H8 H 0.7299 0.8998 0.2334 0.048 Uiso 1 1 calc R . .
C14 C 0.9100(5) 0.71137(18) 0.21222(16) 0.0456(6) Uani 1 1 d . K .
H14 H 1.0217 0.6798 0.1859 0.055 Uiso 1 1 calc R . .
C7 C 0.5683(5) 0.80391(17) 0.29001(14) 0.0376(6) Uani 1 1 d . . .
C17 C 0.4141(5) 0.67155(18) 0.35736(15) 0.0420(6) Uani 1 1 d . . .
C16 C 0.5772(5) 0.71681(17) 0.30384(15) 0.0384(6) Uani 1 1 d . L .
C10 C 1.0737(5) 0.83977(18) 0.14677(16) 0.0427(6) Uani 1 1 d . . .
C9 C 0.9047(5) 0.79718(17) 0.20000(15) 0.0393(6) Uani 1 1 d . K .
C15 C 0.7507(5) 0.67242(18) 0.26321(16) 0.0447(6) Uani 1 1 d . . .
H15 H 0.7590 0.6148 0.2708 0.054 Uiso 1 1 calc R L .
C6 C 0.2937(5) 0.91643(19) 0.29421(17) 0.0486(7) Uani 1 1 d . . .
H6 H 0.3440 0.9338 0.2449 0.058 Uiso 1 1 calc R . .
C5 C 0.1023(6) 0.96691(19) 0.32978(18) 0.0513(7) Uani 1 1 d . . .
N1 N 0.0187(6) 1.0356(2) 0.28672(18) 0.0754(10) Uani 1 1 d . . .
C13 C 1.2656(7) 0.9421(3) 0.0608(2) 0.0706(10) Uani 1 1 d . . .
H13 H 1.3069 0.9905 0.0311 0.085 Uiso 1 1 calc R G 1
C19 C 0.2492(8) 0.5626(2) 0.4379(2) 0.0686(10) Uani 1 1 d . . .
H19 H 0.2264 0.5100 0.4634 0.082 Uiso 1 1 calc R H 1
C20 C 0.0804(7) 0.6247(2) 0.4375(2) 0.0643(9) Uani 1 1 d . L .
H20 H -0.0648 0.6186 0.4632 0.077 Uiso 1 1 calc R I 1
C4 C 0.0085(8) 0.9426(2) 0.4006(2) 0.0811(14) Uani 1 1 d . . .
H4 H 0.0696 0.8939 0.4290 0.097 Uiso 1 1 calc R . .
C12 C 1.4094(6) 0.8729(3) 0.0682(2) 0.0723(11) Uani 1 1 d . K .
H12 H 1.5591 0.8714 0.0446 0.087 Uiso 1 1 calc R J 1
C1 C -0.1631(9) 1.0810(3) 0.3154(3) 0.0895(15) Uani 1 1 d . . .
H1 H -0.2218 1.1296 0.2864 0.107 Uiso 1 1 calc R . .
C2 C -0.2666(8) 1.0606(3) 0.3840(3) 0.0891(15) Uani 1 1 d . . .
H2 H -0.3970 1.0932 0.4006 0.107 Uiso 1 1 calc R . .
C3 C -0.17746(18) 0.99116(6) 0.42909(6) 0.0998(18) Uani 1 1 d . . .
H3 H -0.2408 0.9772 0.4776 0.120 Uiso 1 1 calc R . .
S1 S 1.01336(18) 0.93702(6) 0.10695(6) 0.0649(5) Uani 0.611(4) 1 d PR K 1
C11 C 1.32388(18) 0.79530(6) 0.11666(6) 0.0650(6) Uani 0.611(4) 1 d PR K 1
H11 H 1.3925 0.7409 0.1259 0.078 Uiso 0.611(4) 1 d PR K 1
S1A S 1.32388(18) 0.79530(6) 0.11666(6) 0.0650(6) Uani 0.389(4) 1 d P K 2
C11A C 1.01336(18) 0.93702(6) 0.10695(6) 0.0649(5) Uani 0.389(4) 1 d P K 2
H11A H 0.8817 0.9751 0.1100 0.078 Uiso 0.389(4) 1 calc PR K 2
S2 S 0.14649(17) 0.71309(6) 0.38846(5) 0.04787(8) Uani 0.641(3) 1 d PR L 1
C18 C 0.47699(17) 0.57984(6) 0.39606(5) 0.0828(8) Uani 0.641(3) 1 d PR L 1
H18 H 0.6169 0.5457 0.3935 0.099 Uiso 0.641(3) 1 d PR L 1
S2A S 0.47699(17) 0.57984(6) 0.39606(5) 0.0828(8) Uani 0.359(3) 1 d P L 2
C18A C 0.14649(17) 0.71309(6) 0.38846(5) 0.04787(8) Uani 0.359(3) 1 d P L 2
H18A H 0.0673 0.7660 0.3806 0.057 Uiso 0.359(3) 1 calc PR L 2

loop_
_atom_site_aniso_label
_atom_site_aniso_U_11
_atom_site_aniso_U_22
_atom_site_aniso_U_33
_atom_site_aniso_U_23
_atom_site_aniso_U_13
_atom_site_aniso_U_12
C27 0.0437(14) 0.0335(13) 0.0376(13) -0.0040(11) -0.0037(11) 0.0007(11)
N4 0.0504(13) 0.0424(13) 0.0391(12) -0.0056(10) -0.0017(10) -0.0058(10)
C36 0.0447(14) 0.0354(14) 0.0383(14) -0.0028(11) -0.0005(11) 0.0038(11)
C28 0.0471(15) 0.0391(14) 0.0377(14) -0.0052(11) -0.0022(11) -0.0016(11)
C37 0.0471(15) 0.0424(15) 0.0407(14) -0.0036(12) 0.0038(12) 0.0048(12)
C29 0.0455(15) 0.0333(14) 0.0448(15) -0.0032(11) -0.0049(12) 0.0018(11)
C34 0.0584(17) 0.0401(15) 0.0457(16) -0.0079(12) -0.0103(13) -0.0030(13)
C30 0.0476(15) 0.0370(15) 0.0533(17) -0.0057(13) 0.0004(13) -0.0015(12)
C35 0.0618(18) 0.0443(16) 0.0370(14) -0.0091(12) -0.0027(13) -0.0001(13)
C26 0.0511(16) 0.0423(15) 0.0442(15) -0.0044(12) 0.0005(13) -0.0080(12)
C25 0.0507(16) 0.0441(16) 0.0416(15) -0.0059(12) 0.0012(12) -0.0043(12)
N3 0.0728(18) 0.0548(16) 0.0453(14) -0.0037(12) -0.0097(13) -0.0139(14)
C24 0.079(2) 0.0498(18) 0.0491(18) -0.0006(14) -0.0077(16) -0.0177(16)
C40 0.0515(18) 0.069(2) 0.071(2) -0.0015(18) 0.0155(17) -0.0041(16)
C23 0.094(3) 0.066(2) 0.060(2) -0.0114(18) 0.002(2) -0.037(2)
C22 0.074(2) 0.081(3) 0.065(2) -0.025(2) -0.0056(19) -0.027(2)
C39 0.081(3) 0.081(3) 0.0489(19) -0.0062(18) 0.0182(19) -0.005(2)
C21 0.085(3) 0.072(2) 0.0489(19) -0.0088(17) -0.0162(18) -0.013(2)
C33 0.087(3) 0.061(2) 0.069(2) 0.0053(19) 0.019(2) -0.009(2)
C32 0.054(2) 0.063(2) 0.104(3) -0.016(2) 0.005(2) -0.0165(17)
S3 0.0707(8) 0.0687(8) 0.0502(7) 0.0028(5) -0.0045(5) -0.0241(6)
C31 0.0522(10) 0.0600(12) 0.0827(14) -0.0028(9) -0.0083(9) -0.0026(8)
S3A 0.0522(10) 0.0600(12) 0.0827(14) -0.0028(9) -0.0083(9) -0.0026(8)
C31A 0.0707(8) 0.0687(8) 0.0502(7) 0.0028(5) -0.0045(5) -0.0241(6)
S4 0.0464(6) 0.0646(7) 0.0582(7) 0.0092(5) -0.0005(4) -0.0041(4)
C38 0.102(2) 0.0820(19) 0.0762(17) -0.0189(13) 0.0364(15) -0.0257(15)
S4A 0.102(2) 0.0820(19) 0.0762(17) -0.0189(13) 0.0364(15) -0.0257(15)
C38A 0.0464(6) 0.0646(7) 0.0582(7) 0.0092(5) -0.0005(4) -0.0041(4)
N2 0.0504(13) 0.0388(13) 0.0435(13) -0.0036(10) 0.0036(11) -0.0003(10)
C8 0.0470(15) 0.0343(14) 0.0389(14) -0.0030(11) -0.0036(11) -0.0034(11)
C14 0.0522(16) 0.0390(15) 0.0441(15) -0.0077(12) 0.0012(12) -0.0003(12)
C7 0.0432(14) 0.0364(14) 0.0324(12) -0.0040(10) -0.0036(10) -0.0012(11)
C17 0.0500(15) 0.0396(14) 0.0362(13) -0.0026(11) -0.0051(11) -0.0061(12)
C16 0.0440(14) 0.0358(13) 0.0342(13) -0.0009(10) -0.0062(11) -0.0030(11)
C10 0.0423(14) 0.0457(16) 0.0398(14) -0.0047(12) -0.0037(11) -0.0059(12)
C9 0.0417(13) 0.0402(14) 0.0354(13) -0.0030(11) -0.0041(11) -0.0040(11)
C15 0.0543(16) 0.0338(14) 0.0445(15) -0.0031(11) -0.0030(13) -0.0021(12)
C6 0.0536(17) 0.0450(16) 0.0435(15) -0.0029(13) 0.0048(13) -0.0004(13)
C5 0.0561(18) 0.0406(16) 0.0526(17) -0.0024(13) 0.0048(14) 0.0013(13)
N1 0.090(2) 0.0561(18) 0.0658(19) 0.0053(15) 0.0111(17) 0.0223(16)
C13 0.068(2) 0.067(2) 0.073(2) 0.0057(19) 0.0090(19) -0.024(2)
C19 0.094(3) 0.051(2) 0.060(2) 0.0080(16) -0.007(2) -0.026(2)
C20 0.058(2) 0.069(2) 0.067(2) -0.0028(18) 0.0020(17) -0.0238(18)
C4 0.094(3) 0.058(2) 0.071(2) 0.0124(19) 0.032(2) 0.021(2)
C12 0.0457(18) 0.086(3) 0.087(3) -0.017(2) 0.0064(18) -0.0156(18)
C1 0.101(3) 0.058(2) 0.092(3) 0.003(2) 0.010(3) 0.031(2)
C2 0.079(3) 0.067(3) 0.106(4) -0.006(2) 0.030(3) 0.020(2)
C3 0.105(3) 0.077(3) 0.094(3) 0.007(2) 0.050(3) 0.021(3)
S1 0.0624(8) 0.0545(8) 0.0724(9) 0.0045(6) 0.0124(6) -0.0155(6)
C11 0.0505(9) 0.0714(12) 0.0693(11) 0.0075(8) -0.0053(7) -0.0145(8)
S1A 0.0505(9) 0.0714(12) 0.0693(11) 0.0075(8) -0.0053(7) -0.0145(8)
C11A 0.0624(8) 0.0545(8) 0.0724(9) 0.0045(6) 0.0124(6) -0.0155(6)
S2 0.05372(17) 0.04947(6) 0.03602(5) 0.0094(4) -0.0024(4) -0.0094(4)
C18 0.0965(16) 0.0731(14) 0.0791(14) -0.0123(11) 0.0168(12) -0.0263(11)
S2A 0.0965(16) 0.0731(14) 0.0791(14) -0.0123(11) 0.0168(12) -0.0263(11)
C18A 0.05372(17) 0.04947(6) 0.03602(5) 0.0094(4) -0.0024(4) -0.0094(4)

loop_
_atom_type_symbol
_atom_type_description
_atom_type_scat_dispersion_real
_atom_type_scat_dispersion_imag
_atom_type_scat_source
C C 0.0033 0.0016 'International Tables Vol C Tables 4.2.6.8 and 6.1.1.4'
H H 0.0000 0.0000 'International Tables Vol C Tables 4.2.6.8 and 6.1.1.4'
N N 0.0061 0.0033 'International Tables Vol C Tables 4.2.6.8 and 6.1.1.4'
S S 0.1246 0.1234 'International Tables Vol C Tables 4.2.6.8 and 6.1.1.4'

loop_
_geom_angle_atom_site_label_1
_geom_angle_atom_site_label_2
_geom_angle_atom_site_label_3
_geom_angle
C28 C27 C36 120.3(3)
C28 C27 N4 121.8(2)
C36 C27 N4 117.9(2)
C26 N4 C27 118.4(2)
C35 C36 C27 117.0(3)
C35 C36 C37 119.0(3)
C27 C36 C37 124.0(3)
C29 C28 C27 121.9(3)
C29 C28 H28 119.1
C27 C28 H28 119.1
C36 C37 C38 122.1(3)
C36 C37 S4 124.4(2)
C38 C37 S4 113.4(2)
C28 C29 C34 117.9(3)
C28 C29 C30 120.8(3)
C34 C29 C30 121.3(3)
C35 C34 C29 120.7(3)
C35 C34 H34 119.7
C29 C34 H34 119.7
C29 C30 C31 125.5(3)
C29 C30 S3 123.0(2)
C31 C30 S3 111.5(2)
C34 C35 C36 122.2(3)
C34 C35 H35 118.9
C36 C35 H35 118.9
N4 C26 C25 122.4(3)
N4 C26 H26 118.8
C25 C26 H26 118.8
N3 C25 C24 122.7(3)
N3 C25 C26 114.8(3)
C24 C25 C26 122.5(3)
C21 N3 C25 116.9(3)
C23 C24 C25 119.0(3)
C23 C24 H24 120.5
C25 C24 H24 120.5
C39 C40 S4 114.9(3)
C39 C40 H40 122.5
S4 C40 H40 122.5
C24 C23 C22 118.9(3)
C24 C23 H23 120.6
C22 C23 H23 120.6
C21 C22 C23 118.2(3)
C21 C22 H22 120.9
C23 C22 H22 120.9
C40 C39 C38 117.6(3)
C40 C39 H39 121.2
C38 C39 H39 121.2
N3 C21 C22 124.3(4)
N3 C21 H21 117.8
C22 C21 H21 117.8
C32 C33 S3 114.2(3)
C32 C33 H33 122.9
S3 C33 H33 122.9
C33 C32 C31 116.2(3)
C33 C32 H32 121.9
C31 C32 H32 121.9
C33 S3 C30 94.9(2)
C32 C31 C30 103.0(2)
C32 C31 H31 128.5
C30 C31 H31 128.5
C40 S4 C37 92.51(19)
C39 C38 C37 101.1(3)
C39 C38 H38 129.4
C37 C38 H38 129.4
C6 N2 C7 119.1(2)
C7 C8 C9 121.9(3)
C7 C8 H8 119.1
C9 C8 H8 119.1
C15 C14 C9 120.6(3)
C15 C14 H14 119.7
C9 C14 H14 119.7
C8 C7 C16 120.1(3)
C8 C7 N2 121.2(2)
C16 C7 N2 118.7(2)
C16 C17 C18 122.8(2)
C16 C17 S2 124.5(2)
C18 C17 S2 112.62(17)
C15 C16 C7 117.2(2)
C15 C16 C17 119.4(2)
C7 C16 C17 123.4(3)
C9 C10 C11 124.2(2)
C9 C10 S1 121.5(2)
C11 C10 S1 114.21(17)
C14 C9 C8 118.0(3)
C14 C9 C10 121.5(3)
C8 C9 C10 120.5(3)
C14 C15 C16 122.2(3)
C14 C15 H15 118.9
C16 C15 H15 118.9
N2 C6 C5 122.1(3)
N2 C6 H6 118.9
C5 C6 H6 118.9
N1 C5 C4 122.5(3)
N1 C5 C6 115.1(3)
C4 C5 C6 122.3(3)
C5 N1 C1 117.1(3)
C12 C13 S1 115.7(3)
C12 C13 H13 122.2
S1 C13 H13 122.2
C20 C19 C18 117.8(3)
C20 C19 H19 121.1
C18 C19 H19 121.1
C19 C20 S2 115.1(3)
C19 C20 H20 122.4
S2 C20 H20 122.4
C5 C4 C3 119.1(3)
C5 C4 H4 120.4
C3 C4 H4 120.4
C13 C12 C11 118.6(3)
C13 C12 H12 120.7
C11 C12 H12 120.7
N1 C1 C2 123.8(4)
N1 C1 H1 118.1
C2 C1 H1 118.1
C1 C2 C3 119.2(3)
C1 C2 H2 120.4
C3 C2 H2 120.4
C2 C3 C4 118.2(3)
C2 C3 H3 120.9
C4 C3 H3 120.9
C13 S1 C10 94.43(19)
C12 C11 C10 96.64(19)
C12 C11 H11 131.5
C10 C11 H11 131.8
C20 S2 C17 93.21(18)
C19 C18 C17 100.54(19)
C19 C18 H18 129.7
C17 C18 H18 129.8

loop_
_geom_bond_atom_site_label_1
_geom_bond_atom_site_label_2
_geom_bond_distance
C27 C28 1.390(4)
C27 C36 1.407(4)
C27 N4 1.409(4)
N4 C26 1.267(4)
C36 C35 1.398(4)
C36 C37 1.475(4)
C28 C29 1.388(4)
C28 H28 0.9300
C37 C38 1.559(4)
C37 S4 1.705(3)
C29 C34 1.393(4)
C29 C30 1.469(4)
C34 C35 1.378(4)
C34 H34 0.9300
C30 C31 1.547(4)
C30 S3 1.655(3)
C35 H35 0.9300
C26 C25 1.467(4)
C26 H26 0.9300
C25 N3 1.341(4)
C25 C24 1.378(4)
N3 C21 1.324(5)
C24 C23 1.373(5)
C24 H24 0.9300
C40 C39 1.329(6)
C40 S4 1.667(4)
C40 H40 0.9300
C23 C22 1.373(6)
C23 H23 0.9300
C22 C21 1.370(5)
C22 H22 0.9300
C39 C38 1.491(5)
C39 H39 0.9300
C21 H21 0.9300
C33 C32 1.328(6)
C33 S3 1.628(4)
C33 H33 0.9300
C32 C31 1.461(5)
C32 H32 0.9300
C31 H31 0.9300
C38 H38 0.9300
N2 C6 1.257(4)
N2 C7 1.410(3)
C8 C7 1.391(4)
C8 C9 1.393(4)
C8 H8 0.9300
C14 C15 1.383(4)
C14 C9 1.388(4)
C14 H14 0.9300
C7 C16 1.408(4)
C17 C16 1.468(4)
C17 C18 1.574(3)
C17 S2 1.703(3)
C16 C15 1.400(4)
C10 C9 1.468(4)
C10 C11 1.633(3)
C10 S1 1.657(3)
C15 H15 0.9300
C6 C5 1.472(4)
C6 H6 0.9300
C5 N1 1.334(4)
C5 C4 1.372(5)
N1 C1 1.335(5)
C13 C12 1.324(6)
C13 S1 1.619(4)
C13 H13 0.9300
C19 C20 1.327(6)
C19 C18 1.492(4)
C19 H19 0.9300
C20 S2 1.645(4)
C20 H20 0.9300
C4 C3 1.378(4)
C4 H4 0.9300
C12 C11 1.534(4)
C12 H12 0.9300
C1 C2 1.347(6)
C1 H1 0.9300
C2 C3 1.370(5)
C2 H2 0.9300
C3 H3 0.9300
C11 H11 0.9300
C18 H18 0.9300

loop_
_geom_torsion_atom_site_label_1
_geom_torsion_atom_site_label_2
_geom_torsion_atom_site_label_3
_geom_torsion_atom_site_label_4
_geom_torsion
C28 C27 N4 C26 -39.2(4)
C36 C27 N4 C26 141.6(3)
C28 C27 C36 C35 2.5(4)
N4 C27 C36 C35 -178.2(3)
C28 C27 C36 C37 -178.6(3)
N4 C27 C36 C37 0.7(4)
C36 C27 C28 C29 -2.8(4)
N4 C27 C28 C29 177.9(3)
C35 C36 C37 C38 -21.8(4)
C27 C36 C37 C38 159.3(3)
C35 C36 C37 S4 161.3(2)
C27 C36 C37 S4 -17.6(4)
C27 C28 C29 C34 1.3(4)
C27 C28 C29 C30 -178.0(3)
C28 C29 C34 C35 0.4(4)
C30 C29 C34 C35 179.7(3)
C28 C29 C30 C31 -158.0(3)
C34 C29 C30 C31 22.7(4)
C28 C29 C30 S3 23.7(4)
C34 C29 C30 S3 -155.6(2)
C29 C34 C35 C36 -0.6(5)
C27 C36 C35 C34 -0.8(4)
C37 C36 C35 C34 -179.8(3)
C27 N4 C26 C25 -175.7(3)
N4 C26 C25 N3 -179.5(3)
N4 C26 C25 C24 4.6(5)
C24 C25 N3 C21 1.9(5)
C26 C25 N3 C21 -174.1(3)
N3 C25 C24 C23 -2.8(5)
C26 C25 C24 C23 172.8(3)
C25 C24 C23 C22 1.5(6)
C24 C23 C22 C21 0.6(6)
S4 C40 C39 C38 0.0(5)
C25 N3 C21 C22 0.4(6)
C23 C22 C21 N3 -1.7(7)
S3 C33 C32 C31 -1.0(5)
C32 C33 S3 C30 -1.4(4)
C29 C30 S3 C33 -178.2(3)
C31 C30 S3 C33 3.3(2)
C33 C32 C31 C30 3.1(4)
C29 C30 C31 C32 177.5(3)
S3 C30 C31 C32 -4.0(3)
C39 C40 S4 C37 -3.3(3)
C36 C37 S4 C40 -177.3(3)
C38 C37 S4 C40 5.5(2)
C40 C39 C38 C37 3.7(4)
C36 C37 C38 C39 176.9(3)
S4 C37 C38 C39 -5.9(3)
C9 C8 C7 C16 3.0(4)
C9 C8 C7 N2 -177.8(3)
C6 N2 C7 C8 40.0(4)
C6 N2 C7 C16 -140.8(3)
C8 C7 C16 C15 -2.7(4)
N2 C7 C16 C15 178.1(3)
C8 C7 C16 C17 178.0(3)
N2 C7 C16 C17 -1.2(4)
C18 C17 C16 C15 25.5(4)
S2 C17 C16 C15 -158.4(2)
C18 C17 C16 C7 -155.2(2)
S2 C17 C16 C7 20.9(4)
C15 C14 C9 C8 -0.5(4)
C15 C14 C9 C10 179.3(3)
C7 C8 C9 C14 -1.4(4)
C7 C8 C9 C10 178.9(3)
C11 C10 C9 C14 -19.5(4)
S1 C10 C9 C14 155.5(2)
C11 C10 C9 C8 160.3(2)
S1 C10 C9 C8 -24.7(4)
C9 C14 C15 C16 0.7(5)
C7 C16 C15 C14 0.9(4)
C17 C16 C15 C14 -179.8(3)
C7 N2 C6 C5 177.9(3)
N2 C6 C5 N1 179.1(3)
N2 C6 C5 C4 -4.3(6)
C4 C5 N1 C1 0.0(7)
C6 C5 N1 C1 176.6(4)
C18 C19 C20 S2 1.3(5)
N1 C5 C4 C3 -0.8(7)
C6 C5 C4 C3 -177.1(3)
S1 C13 C12 C11 1.8(5)
C5 N1 C1 C2 -1.0(8)
N1 C1 C2 C3 2.7(9)
C1 C2 C3 C4 -3.2(7)
C5 C4 C3 C2 2.4(6)
C12 C13 S1 C10 2.7(4)
C9 C10 S1 C13 178.5(3)
C11 C10 S1 C13 -6.0(2)
C13 C12 C11 C10 -5.3(4)
C9 C10 C11 C12 -177.7(3)
S1 C10 C11 C12 6.9(3)
C19 C20 S2 C17 3.7(3)
C16 C17 S2 C20 176.3(3)
C18 C17 S2 C20 -7.3(2)
C20 C19 C18 C17 -6.0(4)
C16 C17 C18 C19 -175.2(3)
S2 C17 C18 C19 8.3(2)
